data_7709019
loop_
_publ_author_name
'Artem'ev, Alexander'
'Demyanov, Yan V.'
'Rakhmanova, Marianna I.'
'Bagryanskaya, Irina Yu.'

_publ_section_title
;
 Pyridylarsine-based Cu(I) complexes showing TADF mixed with fast
 phosphorescence: speeding-up emission rate using arsine ligands
;
_journal_name_full 'Dalton Transactions'
_journal_paper_doi 10.1039/D1DT03759E
_journal_year 2021
_chemical_formula_moiety 'C38 H33 B F10 N2'
_chemical_formula_sum 'C38 H33 B F10 N2'
_chemical_formula_weight 718.47
_space_group_crystal_system monoclinic
_space_group_IT_number 14
_space_group_name_Hall '-P 2yn'
_space_group_name_H-M_alt 'P 1 21/n 1'
_atom_sites_solution_hydrogens geom
_atom_sites_solution_primary dual
_audit_creation_date 2021-05-31
_audit_creation_method
;
Olex2 1.2
(compiled 2018.05.29 svn.r3508 for OlexSys, GUI svn.r5506)
;
_audit_update_record
;
2021-12-01 deposited with the CCDC.	2021-12-03 downloaded from the CCDC.
;
_cell_angle_alpha 90
_cell_angle_beta 99.678(9)
_cell_angle_gamma 90
_cell_formula_units_Z 4
_cell_length_a 14.684(6)
_cell_length_b 12.759(6)
_cell_length_c 19.053(8)
_cell_measurement_reflns_used 2086
_cell_measurement_temperature 150.15
_cell_measurement_theta_max 19.524
_cell_measurement_theta_min 2.494
_cell_volume 3519(3)
_computing_cell_refinement 'SAINT V8.40A (?, 2016)'
_computing_data_collection 'Bruker APEX2'
_computing_data_reduction 'SAINT V8.40A (?, 2016)'
_computing_molecular_graphics 'Olex2 (Dolomanov et al., 2009)'
_computing_publication_material 'Olex2 (Dolomanov et al., 2009)'
_computing_structure_refinement 'ShelXL (Sheldrick, 2015)'
_computing_structure_solution 'ShelXT (Sheldrick, 2015)'
_diffrn_ambient_temperature 150.15
_diffrn_detector 'Bruker APEX2 area detector'
_diffrn_detector_area_resol_mean 7.9
_diffrn_detector_type 'CCD area detector'
_diffrn_measured_fraction_theta_full 0.997
_diffrn_measured_fraction_theta_max 0.997
_diffrn_measurement_device 'three-circle diffractometer'
_diffrn_measurement_device_type 'Bruker APEX2 microsource'
_diffrn_measurement_method '\w and \f scans'
_diffrn_radiation_monochromator 'mirror optics'
_diffrn_radiation_probe x-ray
_diffrn_radiation_type MoK\a
_diffrn_radiation_wavelength 0.71073
_diffrn_reflns_av_R_equivalents 0.2428
_diffrn_reflns_av_unetI/netI 0.2181
_diffrn_reflns_Laue_measured_fraction_full 0.997
_diffrn_reflns_Laue_measured_fraction_max 0.997
_diffrn_reflns_limit_h_max 16
_diffrn_reflns_limit_h_min -16
_diffrn_reflns_limit_k_max 14
_diffrn_reflns_limit_k_min -14
_diffrn_reflns_limit_l_max 21
_diffrn_reflns_limit_l_min -21
_diffrn_reflns_number 25560
_diffrn_reflns_point_group_measured_fraction_full 0.997
_diffrn_reflns_point_group_measured_fraction_max 0.997
_diffrn_reflns_theta_full 23.245
_diffrn_reflns_theta_max 23.245
_diffrn_reflns_theta_min 2.128
_diffrn_source 'microfocus sealed X-ray tube'
_diffrn_source_type 'Incoatec I\ms'
_exptl_absorpt_coefficient_mu 0.116
_exptl_absorpt_correction_T_max 0.7461
_exptl_absorpt_correction_T_min 0.5369
_exptl_absorpt_correction_type multi-scan
_exptl_absorpt_process_details
;
SADABS-2016/2 (Bruker,2016/2) was used for absorption correction.
wR2(int) was 0.1258 before and 0.0920 after correction.
The Ratio of minimum to maximum transmission is 0.7196.
The \l/2 correction factor is Not present.
;
_exptl_crystal_colour 'clear light colourless'
_exptl_crystal_colour_lustre clear
_exptl_crystal_colour_modifier light
_exptl_crystal_colour_primary colourless
_exptl_crystal_density_diffrn 1.356
_exptl_crystal_description plate
_exptl_crystal_F_000 1480
_exptl_crystal_size_max 0.46
_exptl_crystal_size_mid 0.34
_exptl_crystal_size_min 0.12
_refine_diff_density_max 0.301
_refine_diff_density_min -0.374
_refine_diff_density_rms 0.079
_refine_ls_extinction_method none
_refine_ls_goodness_of_fit_ref 0.897
_refine_ls_hydrogen_treatment constr
_refine_ls_matrix_type full
_refine_ls_number_parameters 466
_refine_ls_number_reflns 5041
_refine_ls_number_restraints 0
_refine_ls_restrained_S_all 0.897
_refine_ls_R_factor_all 0.2210
_refine_ls_R_factor_gt 0.0846
_refine_ls_shift/su_max 0.000
_refine_ls_shift/su_mean 0.000
_refine_ls_structure_factor_coef Fsqd
_refine_ls_weighting_details 'w=1/[\s^2^(Fo^2^)+(0.0834P)^2^] where P=(Fo^2^+2Fc^2^)/3'
_refine_ls_weighting_scheme calc
_refine_ls_wR_factor_gt 0.1723
_refine_ls_wR_factor_ref 0.2132
_reflns_Friedel_coverage 0.000
_reflns_number_gt 2048
_reflns_number_total 5041
_reflns_threshold_expression 'I > 2\s(I)'
_cod_data_source_file d1dt03759e2.cif
_cod_data_source_block mo_20aug23zhy11_0m_pl
_cod_database_code 7709019
_shelx_shelxl_version_number 2018/3
_shelx_space_group_comment
;
The symmetry employed for this shelxl refinement is uniquely defined
by the following loop, which should always be used as a source of
symmetry information in preference to the above space-group names.
They are only intended as comments.
;
_shelx_estimated_absorpt_t_max 0.986
_shelx_estimated_absorpt_t_min 0.949
_olex2_refinement_description
;
1. Fixed Uiso
 At 1.2 times of:
  All C(H) groups, All C(H,H) groups
 At 1.5 times of:
  All C(H,H,H) groups
2.a Ternary CH refined with riding coordinates:
 C6(H6), C9(H9)
2.b Secondary CH2 refined with riding coordinates:
 C3(H3A,H3B)
2.c Aromatic/amide H refined with riding coordinates:
 C1(H1), C4(H4), C5(H5), C122(H122), C123(H123), C124(H124), C125(H125),
 C126(H126), C203(H203), C204(H204), C205(H205)
2.d Idealised Me refined as rotating group:
 C7(H7A,H7B,H7C), C8(H8A,H8B,H8C), C10(H10A,H10B,H10C), C11(H11A,H11B,H11C),
 C13(H13A,H13B,H13C), C14(H14A,H14B,H14C)
;
_olex2_submission_special_instructions 'No special instructions were received'

loop_
_space_group_symop_operation_xyz
'x, y, z'
'-x+1/2, y+1/2, -z+1/2'
'-x, -y, -z'
'x-1/2, -y-1/2, z-1/2'

loop_
_atom_site_label
_atom_site_type_symbol
_atom_site_fract_x
_atom_site_fract_y
_atom_site_fract_z
_atom_site_U_iso_or_equiv
_atom_site_adp_type
_atom_site_occupancy
_atom_site_site_symmetry_order
_atom_site_calc_flag
_atom_site_refinement_flags_posn
_atom_site_refinement_flags_adp
_atom_site_refinement_flags_occupancy
_atom_site_disorder_assembly
_atom_site_disorder_group
B1 B 0.7209(5) 0.3167(6) 0.6399(4) 0.038(2) Uani 1 1 d . . . . .
C1 C 0.7017(4) 0.1463(5) 0.5332(4) 0.0346(17) Uani 1 1 d . . . . .
H1 H 0.737182 0.083786 0.534918 0.042 Uiso 1 1 calc R . . . .
N1 N 0.6166(3) 0.0970(4) 0.4190(3) 0.0368(14) Uani 1 1 d . . . . .
N2 N 0.7927(4) 0.2285(4) 0.6401(3) 0.0349(14) Uani 1 1 d . . . . .
C2 C 0.6330(4) 0.1622(5) 0.4764(4) 0.0363(17) Uani 1 1 d . . . . .
C3 C 0.5726(4) 0.2575(4) 0.4740(3) 0.0357(17) Uani 1 1 d . . . . .
H3A H 0.510785 0.239414 0.447430 0.043 Uiso 1 1 calc R . . . .
H3B H 0.565083 0.274840 0.523370 0.043 Uiso 1 1 calc R . . . .
C4 C 0.6061(4) 0.3535(5) 0.4410(3) 0.0392(18) Uani 1 1 d . . . . .
H4 H 0.563896 0.410274 0.432583 0.047 Uiso 1 1 calc R . . . .
C5 C 0.6883(4) 0.3680(5) 0.4222(3) 0.0393(18) Uani 1 1 d . . . . .
H5 H 0.727058 0.308239 0.423634 0.047 Uiso 1 1 calc R . . . .
C6 C 0.6525(4) -0.0116(5) 0.4192(3) 0.0402(18) Uani 1 1 d . . . . .
H6 H 0.621321 -0.043654 0.373568 0.048 Uiso 1 1 calc R . . . .
C7 C 0.7562(4) -0.0185(5) 0.4176(4) 0.057(2) Uani 1 1 d . . . . .
H7A H 0.772636 0.031759 0.382934 0.085 Uiso 1 1 calc GR . . . .
H7B H 0.771634 -0.089594 0.404026 0.085 Uiso 1 1 calc GR . . . .
H7C H 0.790859 -0.002188 0.464960 0.085 Uiso 1 1 calc GR . . . .
C8 C 0.6238(5) -0.0780(5) 0.4780(4) 0.054(2) Uani 1 1 d . . . . .
H8A H 0.644564 -0.150342 0.473574 0.080 Uiso 1 1 calc GR . . . .
H8B H 0.556382 -0.076751 0.473903 0.080 Uiso 1 1 calc GR . . . .
H8C H 0.651970 -0.049808 0.524442 0.080 Uiso 1 1 calc GR . . . .
C9 C 0.5582(4) 0.1297(5) 0.3503(3) 0.0415(18) Uani 1 1 d . . . . .
H9 H 0.541233 0.204870 0.355628 0.050 Uiso 1 1 calc R . . . .
C10 C 0.6126(5) 0.1242(6) 0.2886(4) 0.063(2) Uani 1 1 d . . . . .
H10A H 0.630538 0.051372 0.281701 0.095 Uiso 1 1 calc GR . . . .
H10B H 0.668203 0.167687 0.299581 0.095 Uiso 1 1 calc GR . . . .
H10C H 0.574066 0.149861 0.244986 0.095 Uiso 1 1 calc GR . . . .
C11 C 0.4692(4) 0.0684(5) 0.3354(4) 0.056(2) Uani 1 1 d . . . . .
H11A H 0.483187 -0.006523 0.333617 0.085 Uiso 1 1 calc GR . . . .
H11B H 0.433643 0.090576 0.289646 0.085 Uiso 1 1 calc GR . . . .
H11C H 0.433088 0.081444 0.373344 0.085 Uiso 1 1 calc GR . . . .
C12 C 0.7216(5) 0.2179(5) 0.5886(4) 0.0371(17) Uani 1 1 d . . . . .
C13 C 0.9152(4) 0.2178(5) 0.5316(3) 0.049(2) Uani 1 1 d . . . . .
H13A H 0.884892 0.164861 0.498427 0.073 Uiso 1 1 calc GR . . . .
H13B H 0.972161 0.241291 0.516027 0.073 Uiso 1 1 calc GR . . . .
H13C H 0.873698 0.277671 0.532692 0.073 Uiso 1 1 calc GR . . . .
C14 C 0.8515(5) 0.1662(5) 0.7825(3) 0.051(2) Uani 1 1 d . . . . .
H14A H 0.841112 0.241634 0.786842 0.076 Uiso 1 1 calc GR . . . .
H14B H 0.882115 0.138549 0.828476 0.076 Uiso 1 1 calc GR . . . .
H14C H 0.792016 0.130707 0.768408 0.076 Uiso 1 1 calc GR . . . .
C101 C 0.6566(4) 0.3156(5) 0.7019(3) 0.0357(17) Uani 1 1 d . . . . .
C102 C 0.6815(5) 0.3751(5) 0.7633(4) 0.0392(18) Uani 1 1 d . . . . .
F102 F 0.7592(3) 0.4342(3) 0.77271(19) 0.0505(11) Uani 1 1 d . . . . .
C103 C 0.6318(5) 0.3750(5) 0.8190(4) 0.0411(18) Uani 1 1 d . . . . .
F103 F 0.6606(3) 0.4335(3) 0.8782(2) 0.0601(12) Uani 1 1 d . . . . .
F104 F 0.5015(3) 0.3185(3) 0.8664(2) 0.0625(12) Uani 1 1 d . . . . .
C104 C 0.5528(5) 0.3173(6) 0.8126(4) 0.050(2) Uani 1 1 d . . . . .
C105 C 0.5238(5) 0.2574(6) 0.7532(4) 0.051(2) Uani 1 1 d . . . . .
F105 F 0.4466(3) 0.1996(3) 0.7477(2) 0.0660(13) Uani 1 1 d . . . . .
F106 F 0.5438(3) 0.1999(3) 0.6417(2) 0.0571(12) Uani 1 1 d . . . . .
C106 C 0.5760(5) 0.2595(5) 0.7003(4) 0.0414(18) Uani 1 1 d . . . . .
C111 C 0.7459(5) 0.4300(5) 0.6122(3) 0.0356(17) Uani 1 1 d . . . . .
C112 C 0.6797(5) 0.4996(5) 0.5816(3) 0.0365(17) Uani 1 1 d . . . . .
F112 F 0.5881(2) 0.4713(3) 0.57678(19) 0.0458(10) Uani 1 1 d . . . . .
C113 C 0.6983(5) 0.5965(5) 0.5561(4) 0.0427(19) Uani 1 1 d . . . . .
F113 F 0.6264(3) 0.6589(3) 0.52609(19) 0.0526(11) Uani 1 1 d . . . . .
C114 C 0.7865(5) 0.6288(5) 0.5622(4) 0.0415(18) Uani 1 1 d . . . . .
F114 F 0.8045(3) 0.7252(3) 0.53820(19) 0.0542(11) Uani 1 1 d . . . . .
C115 C 0.8561(5) 0.5654(5) 0.5918(4) 0.0425(19) Uani 1 1 d . . . . .
F115 F 0.9450(3) 0.5972(3) 0.5991(2) 0.0575(12) Uani 1 1 d . . . . .
C116 C 0.8349(5) 0.4701(5) 0.6174(3) 0.0378(18) Uani 1 1 d . . . . .
F116 F 0.9078(2) 0.4103(3) 0.64816(19) 0.0476(10) Uani 1 1 d . . . . .
C121 C 0.7251(5) 0.4661(5) 0.3995(3) 0.0379(18) Uani 1 1 d . . . . .
C122 C 0.8212(5) 0.4740(6) 0.4017(3) 0.0465(19) Uani 1 1 d . . . . .
H122 H 0.859432 0.414372 0.413636 0.056 Uiso 1 1 calc R . . . .
C123 C 0.8603(5) 0.5692(6) 0.3864(4) 0.057(2) Uani 1 1 d . . . . .
H123 H 0.925206 0.574576 0.388427 0.069 Uiso 1 1 calc R . . . .
C124 C 0.8050(6) 0.6553(6) 0.3685(4) 0.056(2) Uani 1 1 d . . . . .
H124 H 0.832357 0.720071 0.358978 0.067 Uiso 1 1 calc R . . . .
C125 C 0.7105(6) 0.6491(6) 0.3642(4) 0.056(2) Uani 1 1 d . . . . .
H125 H 0.672571 0.708454 0.350681 0.067 Uiso 1 1 calc R . . . .
C126 C 0.6716(5) 0.5543(5) 0.3800(3) 0.048(2) Uani 1 1 d . . . . .
H126 H 0.606557 0.549935 0.377400 0.058 Uiso 1 1 calc R . . . .
C201 C 0.8827(4) 0.1817(5) 0.6579(3) 0.0338(17) Uani 1 1 d . . . . .
C202 C 0.9108(5) 0.1476(5) 0.7279(4) 0.0391(18) Uani 1 1 d . . . . .
C203 C 0.9968(5) 0.0989(5) 0.7443(4) 0.053(2) Uani 1 1 d . . . . .
H203 H 1.018337 0.076913 0.791861 0.063 Uiso 1 1 calc R . . . .
C204 C 1.0516(5) 0.0820(5) 0.6929(5) 0.057(2) Uani 1 1 d . . . . .
H204 H 1.108302 0.045009 0.704267 0.068 Uiso 1 1 calc R . . . .
C205 C 1.0227(4) 0.1195(5) 0.6247(4) 0.050(2) Uani 1 1 d . . . . .
H205 H 1.061417 0.110090 0.590025 0.061 Uiso 1 1 calc R . . . .
C206 C 0.9384(4) 0.1708(5) 0.6054(4) 0.0404(18) Uani 1 1 d . . . . .

loop_
_atom_site_aniso_label
_atom_site_aniso_U_11
_atom_site_aniso_U_22
_atom_site_aniso_U_33
_atom_site_aniso_U_23
_atom_site_aniso_U_13
_atom_site_aniso_U_12
B1 0.026(5) 0.038(5) 0.053(6) 0.010(4) 0.014(4) 0.002(4)
C1 0.032(4) 0.032(4) 0.043(5) 0.002(4) 0.014(4) 0.014(3)
N1 0.031(3) 0.037(3) 0.045(4) -0.001(3) 0.016(3) 0.003(3)
N2 0.034(4) 0.044(4) 0.029(3) 0.001(3) 0.012(3) -0.006(3)
C2 0.034(5) 0.031(4) 0.051(5) -0.004(4) 0.026(4) -0.003(3)
C3 0.027(4) 0.037(4) 0.044(4) 0.002(3) 0.010(3) 0.003(3)
C4 0.033(4) 0.039(4) 0.044(5) 0.004(3) 0.004(4) 0.004(4)
C5 0.034(4) 0.036(4) 0.046(5) 0.004(4) 0.004(4) 0.005(4)
C6 0.038(5) 0.036(4) 0.049(5) -0.012(4) 0.016(4) 0.001(4)
C7 0.052(5) 0.059(5) 0.065(5) -0.001(4) 0.030(4) 0.014(4)
C8 0.062(5) 0.039(4) 0.063(5) 0.005(4) 0.020(4) -0.002(4)
C9 0.036(4) 0.054(5) 0.035(5) 0.003(4) 0.006(4) 0.006(4)
C10 0.062(6) 0.090(6) 0.044(5) 0.009(4) 0.025(4) -0.006(5)
C11 0.048(5) 0.058(5) 0.061(5) 0.004(4) 0.002(4) -0.003(4)
C12 0.039(5) 0.033(4) 0.045(5) 0.005(4) 0.023(4) 0.001(4)
C13 0.031(4) 0.067(5) 0.054(5) 0.006(4) 0.026(4) -0.012(4)
C14 0.065(5) 0.041(4) 0.048(5) 0.005(4) 0.017(4) 0.009(4)
C101 0.032(4) 0.036(4) 0.043(5) -0.003(4) 0.015(4) -0.003(3)
C102 0.034(4) 0.041(4) 0.043(5) 0.004(4) 0.009(4) 0.011(4)
F102 0.045(3) 0.050(3) 0.058(3) -0.003(2) 0.011(2) -0.004(2)
C103 0.046(5) 0.036(4) 0.045(5) -0.004(4) 0.017(4) 0.003(4)
F103 0.083(3) 0.053(3) 0.048(3) -0.009(2) 0.023(2) 0.006(2)
F104 0.065(3) 0.067(3) 0.066(3) 0.006(2) 0.042(2) 0.008(2)
C104 0.050(5) 0.049(5) 0.060(6) 0.018(4) 0.035(5) 0.017(4)
C105 0.048(5) 0.055(5) 0.053(6) 0.010(4) 0.018(5) -0.002(4)
F105 0.046(3) 0.086(3) 0.073(3) 0.003(2) 0.029(2) -0.014(2)
F106 0.058(3) 0.067(3) 0.052(3) -0.012(2) 0.026(2) -0.021(2)
C106 0.048(5) 0.042(5) 0.039(5) 0.005(4) 0.020(4) -0.006(4)
C111 0.041(5) 0.035(4) 0.032(4) -0.002(3) 0.013(4) 0.004(4)
C112 0.032(4) 0.046(5) 0.036(4) -0.012(4) 0.021(4) -0.006(4)
F112 0.032(2) 0.051(2) 0.058(3) 0.000(2) 0.0199(19) 0.008(2)
C113 0.051(5) 0.036(5) 0.044(5) -0.002(4) 0.018(4) 0.017(4)
F113 0.054(3) 0.049(2) 0.061(3) 0.010(2) 0.027(2) 0.015(2)
C114 0.047(5) 0.030(4) 0.053(5) 0.001(4) 0.027(4) -0.009(4)
F114 0.055(3) 0.043(3) 0.068(3) 0.007(2) 0.020(2) -0.001(2)
C115 0.032(5) 0.042(5) 0.057(5) 0.000(4) 0.015(4) 0.002(4)
F115 0.038(2) 0.059(3) 0.077(3) 0.003(2) 0.016(2) -0.009(2)
C116 0.041(5) 0.029(4) 0.041(5) -0.002(3) 0.002(4) 0.003(4)
F116 0.033(2) 0.046(2) 0.065(3) 0.007(2) 0.010(2) 0.001(2)
C121 0.041(5) 0.042(5) 0.033(4) 0.000(3) 0.013(4) -0.004(4)
C122 0.038(5) 0.053(5) 0.054(5) 0.008(4) 0.025(4) 0.003(4)
C123 0.048(5) 0.081(6) 0.049(5) 0.008(5) 0.028(4) -0.008(5)
C124 0.072(6) 0.059(6) 0.044(5) -0.003(4) 0.033(5) -0.011(5)
C125 0.080(7) 0.041(5) 0.049(5) 0.008(4) 0.013(5) -0.003(5)
C126 0.054(5) 0.049(5) 0.048(5) 0.001(4) 0.024(4) 0.004(4)
C201 0.027(4) 0.038(4) 0.037(5) 0.001(3) 0.005(4) 0.003(3)
C202 0.045(5) 0.031(4) 0.045(5) 0.003(4) 0.017(4) 0.000(4)
C203 0.048(5) 0.046(5) 0.061(6) 0.004(4) -0.001(4) 0.002(4)
C204 0.045(5) 0.052(5) 0.074(6) 0.000(5) 0.014(5) 0.011(4)
C205 0.032(4) 0.060(5) 0.064(6) 0.001(4) 0.021(4) 0.005(4)
C206 0.031(4) 0.047(4) 0.047(5) 0.003(4) 0.017(4) 0.002(4)

loop_
_atom_type_symbol
_atom_type_description
_atom_type_scat_dispersion_real
_atom_type_scat_dispersion_imag
_atom_type_scat_source
C C 0.0033 0.0016 'International Tables Vol C Tables 4.2.6.8 and 6.1.1.4'
H H 0.0000 0.0000 'International Tables Vol C Tables 4.2.6.8 and 6.1.1.4'
B B 0.0013 0.0007 'International Tables Vol C Tables 4.2.6.8 and 6.1.1.4'
F F 0.0171 0.0103 'International Tables Vol C Tables 4.2.6.8 and 6.1.1.4'
N N 0.0061 0.0033 'International Tables Vol C Tables 4.2.6.8 and 6.1.1.4'

loop_
_geom_angle_atom_site_label_1
_geom_angle_atom_site_label_2
_geom_angle_atom_site_label_3
_geom_angle
_geom_angle_site_symmetry_1
_geom_angle_site_symmetry_3
_geom_angle_publ_flag
N2 B1 C12 49.4(4) . . ?
N2 B1 C101 118.1(5) . . ?
N2 B1 C111 117.7(5) . . ?
C12 B1 C101 120.0(5) . . ?
C12 B1 C111 119.0(6) . . ?
C111 B1 C101 116.1(6) . . ?
C2 C1 H1 118.7 . . ?
C2 C1 C12 122.5(6) . . ?
C12 C1 H1 118.7 . . ?
C2 N1 C6 123.6(5) . . ?
C2 N1 C9 121.9(5) . . ?
C6 N1 C9 114.5(5) . . ?
C12 N2 B1 67.4(5) . . ?
C12 N2 C201 135.8(5) . . ?
C201 N2 B1 154.8(6) . . ?
C1 C2 C3 119.9(6) . . ?
N1 C2 C1 123.5(6) . . ?
N1 C2 C3 116.6(6) . . ?
C2 C3 H3A 108.3 . . ?
C2 C3 H3B 108.3 . . ?
H3A C3 H3B 107.4 . . ?
C4 C3 C2 116.1(5) . . ?
C4 C3 H3A 108.3 . . ?
C4 C3 H3B 108.3 . . ?
C3 C4 H4 116.4 . . ?
C5 C4 C3 127.3(6) . . ?
C5 C4 H4 116.4 . . ?
C4 C5 H5 116.6 . . ?
C4 C5 C121 126.9(6) . . ?
C121 C5 H5 116.6 . . ?
N1 C6 H6 105.7 . . ?
N1 C6 C7 114.1(5) . . ?
N1 C6 C8 112.5(5) . . ?
C7 C6 H6 105.7 . . ?
C8 C6 H6 105.7 . . ?
C8 C6 C7 112.5(6) . . ?
C6 C7 H7A 109.5 . . ?
C6 C7 H7B 109.5 . . ?
C6 C7 H7C 109.5 . . ?
H7A C7 H7B 109.5 . . ?
H7A C7 H7C 109.5 . . ?
H7B C7 H7C 109.5 . . ?
C6 C8 H8A 109.5 . . ?
C6 C8 H8B 109.5 . . ?
C6 C8 H8C 109.5 . . ?
H8A C8 H8B 109.5 . . ?
H8A C8 H8C 109.5 . . ?
H8B C8 H8C 109.5 . . ?
N1 C9 H9 107.1 . . ?
N1 C9 C10 111.2(5) . . ?
N1 C9 C11 111.7(5) . . ?
C10 C9 H9 107.1 . . ?
C11 C9 H9 107.1 . . ?
C11 C9 C10 112.3(6) . . ?
C9 C10 H10A 109.5 . . ?
C9 C10 H10B 109.5 . . ?
C9 C10 H10C 109.5 . . ?
H10A C10 H10B 109.5 . . ?
H10A C10 H10C 109.5 . . ?
H10B C10 H10C 109.5 . . ?
C9 C11 H11A 109.5 . . ?
C9 C11 H11B 109.5 . . ?
C9 C11 H11C 109.5 . . ?
H11A C11 H11B 109.5 . . ?
H11A C11 H11C 109.5 . . ?
H11B C11 H11C 109.5 . . ?
C1 C12 B1 164.2(7) . . ?
N2 C12 B1 63.1(5) . . ?
N2 C12 C1 132.4(6) . . ?
H13A C13 H13B 109.5 . . ?
H13A C13 H13C 109.5 . . ?
H13B C13 H13C 109.5 . . ?
C206 C13 H13A 109.5 . . ?
C206 C13 H13B 109.5 . . ?
C206 C13 H13C 109.5 . . ?
H14A C14 H14B 109.5 . . ?
H14A C14 H14C 109.5 . . ?
H14B C14 H14C 109.5 . . ?
C202 C14 H14A 109.5 . . ?
C202 C14 H14B 109.5 . . ?
C202 C14 H14C 109.5 . . ?
C102 C101 B1 120.2(6) . . ?
C106 C101 B1 126.0(6) . . ?
C106 C101 C102 113.9(6) . . ?
F102 C102 C101 120.8(6) . . ?
F102 C102 C103 116.0(6) . . ?
C103 C102 C101 123.1(7) . . ?
F103 C103 C102 120.3(6) . . ?
F103 C103 C104 120.8(7) . . ?
C104 C103 C102 118.8(7) . . ?
C103 C104 F104 119.6(7) . . ?
C103 C104 C105 121.1(7) . . ?
F104 C104 C105 119.3(7) . . ?
F105 C105 C104 120.7(7) . . ?
F105 C105 C106 121.7(7) . . ?
C106 C105 C104 117.6(7) . . ?
C105 C106 C101 125.4(7) . . ?
C105 C106 F106 115.6(6) . . ?
F106 C106 C101 118.9(6) . . ?
C112 C111 B1 122.5(6) . . ?
C112 C111 C116 112.5(6) . . ?
C116 C111 B1 124.9(6) . . ?
C111 C112 F112 118.2(6) . . ?
C111 C112 C113 124.3(6) . . ?
C113 C112 F112 117.5(6) . . ?
F113 C113 C112 119.1(6) . . ?
C114 C113 C112 119.4(7) . . ?
C114 C113 F113 121.5(7) . . ?
C113 C114 F114 119.3(7) . . ?
C113 C114 C115 120.2(6) . . ?
C115 C114 F114 120.5(6) . . ?
C114 C115 F115 120.9(6) . . ?
C114 C115 C116 118.7(6) . . ?
F115 C115 C116 120.4(6) . . ?
C115 C116 C111 124.7(6) . . ?
F116 C116 C111 119.1(6) . . ?
F116 C116 C115 116.2(6) . . ?
C122 C121 C5 118.2(6) . . ?
C126 C121 C5 123.6(6) . . ?
C126 C121 C122 118.0(6) . . ?
C121 C122 H122 119.9 . . ?
C123 C122 C121 120.1(7) . . ?
C123 C122 H122 119.9 . . ?
C122 C123 H123 120.0 . . ?
C124 C123 C122 120.1(7) . . ?
C124 C123 H123 120.0 . . ?
C123 C124 H124 119.5 . . ?
C123 C124 C125 121.0(7) . . ?
C125 C124 H124 119.5 . . ?
C124 C125 H125 120.6 . . ?
C124 C125 C126 118.8(7) . . ?
C126 C125 H125 120.6 . . ?
C121 C126 C125 121.9(7) . . ?
C121 C126 H126 119.0 . . ?
C125 C126 H126 119.0 . . ?
C202 C201 N2 117.8(6) . . ?
C202 C201 C206 122.4(6) . . ?
C206 C201 N2 119.8(6) . . ?
C201 C202 C14 120.4(6) . . ?
C203 C202 C14 121.9(7) . . ?
C203 C202 C201 117.7(6) . . ?
C202 C203 H203 119.3 . . ?
C204 C203 C202 121.4(7) . . ?
C204 C203 H203 119.3 . . ?
C203 C204 H204 120.4 . . ?
C205 C204 C203 119.2(7) . . ?
C205 C204 H204 120.4 . . ?
C204 C205 H205 119.0 . . ?
C204 C205 C206 122.0(7) . . ?
C206 C205 H205 119.0 . . ?
C201 C206 C13 123.8(6) . . ?
C205 C206 C13 118.9(6) . . ?
C205 C206 C201 117.2(6) . . ?

loop_
_geom_bond_atom_site_label_1
_geom_bond_atom_site_label_2
_geom_bond_distance
_geom_bond_site_symmetry_2
_geom_bond_publ_flag
B1 N2 1.542(9) . ?
B1 C12 1.596(10) . ?
B1 C101 1.632(9) . ?
B1 C111 1.603(9) . ?
C1 H1 0.9500 . ?
C1 C2 1.365(8) . ?
C1 C12 1.390(8) . ?
N1 C2 1.363(7) . ?
N1 C6 1.481(7) . ?
N1 C9 1.499(7) . ?
N2 C12 1.313(7) . ?
N2 C201 1.437(7) . ?
C2 C3 1.500(8) . ?
C3 H3A 0.9900 . ?
C3 H3B 0.9900 . ?
C3 C4 1.497(8) . ?
C4 H4 0.9500 . ?
C4 C5 1.328(8) . ?
C5 H5 0.9500 . ?
C5 C121 1.457(8) . ?
C6 H6 1.0000 . ?
C6 C7 1.532(8) . ?
C6 C8 1.519(8) . ?
C7 H7A 0.9800 . ?
C7 H7B 0.9800 . ?
C7 H7C 0.9800 . ?
C8 H8A 0.9800 . ?
C8 H8B 0.9800 . ?
C8 H8C 0.9800 . ?
C9 H9 1.0000 . ?
C9 C10 1.530(8) . ?
C9 C11 1.508(8) . ?
C10 H10A 0.9800 . ?
C10 H10B 0.9800 . ?
C10 H10C 0.9800 . ?
C11 H11A 0.9800 . ?
C11 H11B 0.9800 . ?
C11 H11C 0.9800 . ?
C13 H13A 0.9800 . ?
C13 H13B 0.9800 . ?
C13 H13C 0.9800 . ?
C13 C206 1.513(8) . ?
C14 H14A 0.9800 . ?
C14 H14B 0.9800 . ?
C14 H14C 0.9800 . ?
C14 C202 1.485(8) . ?
C101 C102 1.390(8) . ?
C101 C106 1.379(8) . ?
C102 F102 1.355(7) . ?
C102 C103 1.385(8) . ?
C103 F103 1.359(7) . ?
C103 C104 1.362(9) . ?
F104 C104 1.370(7) . ?
C104 C105 1.373(9) . ?
C105 F105 1.342(7) . ?
C105 C106 1.365(8) . ?
F106 C106 1.368(7) . ?
C111 C112 1.372(8) . ?
C111 C116 1.391(8) . ?
C112 F112 1.380(6) . ?
C112 C113 1.373(8) . ?
C113 F113 1.368(7) . ?
C113 C114 1.346(9) . ?
C114 F114 1.354(7) . ?
C114 C115 1.351(9) . ?
C115 F115 1.351(7) . ?
C115 C116 1.366(8) . ?
C116 F116 1.363(7) . ?
C121 C122 1.407(8) . ?
C121 C126 1.388(8) . ?
C122 H122 0.9500 . ?
C122 C123 1.396(8) . ?
C123 H123 0.9500 . ?
C123 C124 1.374(9) . ?
C124 H124 0.9500 . ?
C124 C125 1.379(9) . ?
C125 H125 0.9500 . ?
C125 C126 1.391(8) . ?
C126 H126 0.9500 . ?
C201 C202 1.398(8) . ?
C201 C206 1.401(8) . ?
C202 C203 1.396(8) . ?
C203 H203 0.9500 . ?
C203 C204 1.386(9) . ?
C204 H204 0.9500 . ?
C204 C205 1.382(9) . ?
C205 H205 0.9500 . ?
C205 C206 1.394(8) . ?

loop_
_geom_torsion_atom_site_label_1
_geom_torsion_atom_site_label_2
_geom_torsion_atom_site_label_3
_geom_torsion_atom_site_label_4
_geom_torsion
_geom_torsion_site_symmetry_1
_geom_torsion_site_symmetry_2
_geom_torsion_site_symmetry_3
_geom_torsion_site_symmetry_4
_geom_torsion_publ_flag
B1 N2 C12 C1 176.3(8) . . . . ?
B1 N2 C201 C202 74.4(14) . . . . ?
B1 N2 C201 C206 -106.2(13) . . . . ?
B1 C101 C102 F102 -0.4(9) . . . . ?
B1 C101 C102 C103 -177.8(6) . . . . ?
B1 C101 C106 C105 178.6(6) . . . . ?
B1 C101 C106 F106 -1.3(10) . . . . ?
B1 C111 C112 F112 2.0(9) . . . . ?
B1 C111 C112 C113 -178.7(6) . . . . ?
B1 C111 C116 C115 177.9(6) . . . . ?
B1 C111 C116 F116 0.0(10) . . . . ?
C1 C2 C3 C4 88.9(7) . . . . ?
N1 C2 C3 C4 -89.4(7) . . . . ?
N2 B1 C12 C1 -170(2) . . . . ?
N2 B1 C101 C102 95.9(7) . . . . ?
N2 B1 C101 C106 -84.3(9) . . . . ?
N2 B1 C111 C112 152.0(6) . . . . ?
N2 B1 C111 C116 -29.5(10) . . . . ?
N2 C201 C202 C14 -4.1(9) . . . . ?
N2 C201 C202 C203 177.8(5) . . . . ?
N2 C201 C206 C13 8.0(9) . . . . ?
N2 C201 C206 C205 -176.4(6) . . . . ?
C2 C1 C12 B1 2(3) . . . . ?
C2 C1 C12 N2 -165.4(6) . . . . ?
C2 N1 C6 C7 -73.4(7) . . . . ?
C2 N1 C6 C8 56.2(8) . . . . ?
C2 N1 C9 C10 121.1(6) . . . . ?
C2 N1 C9 C11 -112.5(6) . . . . ?
C2 C3 C4 C5 -9.6(10) . . . . ?
C3 C4 C5 C121 -170.6(6) . . . . ?
C4 C5 C121 C122 161.7(7) . . . . ?
C4 C5 C121 C126 -14.2(10) . . . . ?
C5 C121 C122 C123 -174.4(6) . . . . ?
C5 C121 C126 C125 174.7(6) . . . . ?
C6 N1 C2 C1 17.3(9) . . . . ?
C6 N1 C2 C3 -164.4(5) . . . . ?
C6 N1 C9 C10 -60.2(7) . . . . ?
C6 N1 C9 C11 66.2(7) . . . . ?
C9 N1 C2 C1 -164.1(6) . . . . ?
C9 N1 C2 C3 14.2(8) . . . . ?
C9 N1 C6 C7 107.9(6) . . . . ?
C9 N1 C6 C8 -122.5(6) . . . . ?
C12 B1 N2 C201 160.1(13) . . . . ?
C12 B1 C101 C102 153.0(6) . . . . ?
C12 B1 C101 C106 -27.2(10) . . . . ?
C12 B1 C111 C112 95.2(8) . . . . ?
C12 B1 C111 C116 -86.2(9) . . . . ?
C12 C1 C2 N1 175.0(6) . . . . ?
C12 C1 C2 C3 -3.2(9) . . . . ?
C12 N2 C201 C202 -132.3(7) . . . . ?
C12 N2 C201 C206 47.0(10) . . . . ?
C14 C202 C203 C204 -180.0(6) . . . . ?
C101 B1 N2 C12 106.9(7) . . . . ?
C101 B1 N2 C201 -93.0(13) . . . . ?
C101 B1 C12 C1 87(2) . . . . ?
C101 B1 C12 N2 -102.8(7) . . . . ?
C101 B1 C111 C112 -60.1(8) . . . . ?
C101 B1 C111 C116 118.5(7) . . . . ?
C101 C102 C103 F103 178.8(5) . . . . ?
C101 C102 C103 C104 -2.7(10) . . . . ?
C102 C101 C106 C105 -1.6(10) . . . . ?
C102 C101 C106 F106 178.6(5) . . . . ?
C102 C103 C104 F104 -178.3(5) . . . . ?
C102 C103 C104 C105 2.0(10) . . . . ?
F102 C102 C103 F103 1.3(9) . . . . ?
F102 C102 C103 C104 179.8(5) . . . . ?
C103 C104 C105 F105 179.1(6) . . . . ?
C103 C104 C105 C106 -1.2(10) . . . . ?
F103 C103 C104 F104 0.3(10) . . . . ?
F103 C103 C104 C105 -179.5(6) . . . . ?
F104 C104 C105 F105 -0.7(10) . . . . ?
F104 C104 C105 C106 179.0(6) . . . . ?
C104 C105 C106 C101 1.1(11) . . . . ?
C104 C105 C106 F106 -179.1(6) . . . . ?
F105 C105 C106 C101 -179.2(6) . . . . ?
F105 C105 C106 F106 0.6(10) . . . . ?
C106 C101 C102 F102 179.8(6) . . . . ?
C106 C101 C102 C103 2.4(9) . . . . ?
C111 B1 N2 C12 -105.8(7) . . . . ?
C111 B1 N2 C201 54.3(15) . . . . ?
C111 B1 C12 C1 -67(2) . . . . ?
C111 B1 C12 N2 102.9(7) . . . . ?
C111 B1 C101 C102 -52.0(8) . . . . ?
C111 B1 C101 C106 127.9(7) . . . . ?
C111 C112 C113 F113 179.5(6) . . . . ?
C111 C112 C113 C114 -1.8(10) . . . . ?
C112 C111 C116 C115 -3.4(10) . . . . ?
C112 C111 C116 F116 178.6(5) . . . . ?
C112 C113 C114 F114 -178.7(5) . . . . ?
C112 C113 C114 C115 1.5(10) . . . . ?
F112 C112 C113 F113 -1.3(8) . . . . ?
F112 C112 C113 C114 177.5(6) . . . . ?
C113 C114 C115 F115 -179.2(6) . . . . ?
C113 C114 C115 C116 -2.3(10) . . . . ?
F113 C113 C114 F114 0.0(10) . . . . ?
F113 C113 C114 C115 -179.8(6) . . . . ?
C114 C115 C116 C111 3.4(10) . . . . ?
C114 C115 C116 F116 -178.6(6) . . . . ?
F114 C114 C115 F115 1.0(10) . . . . ?
F114 C114 C115 C116 177.9(6) . . . . ?
F115 C115 C116 C111 -179.6(6) . . . . ?
F115 C115 C116 F116 -1.6(9) . . . . ?
C116 C111 C112 F112 -176.7(5) . . . . ?
C116 C111 C112 C113 2.6(9) . . . . ?
C121 C122 C123 C124 -0.6(10) . . . . ?
C122 C121 C126 C125 -1.2(10) . . . . ?
C122 C123 C124 C125 -1.0(11) . . . . ?
C123 C124 C125 C126 1.5(11) . . . . ?
C124 C125 C126 C121 -0.4(10) . . . . ?
C126 C121 C122 C123 1.7(10) . . . . ?
C201 N2 C12 B1 -168.0(8) . . . . ?
C201 N2 C12 C1 8.3(12) . . . . ?
C201 C202 C203 C204 -1.9(10) . . . . ?
C202 C201 C206 C13 -172.7(6) . . . . ?
C202 C201 C206 C205 2.9(9) . . . . ?
C202 C203 C204 C205 3.8(11) . . . . ?
C203 C204 C205 C206 -2.3(11) . . . . ?
C204 C205 C206 C13 174.8(6) . . . . ?
C204 C205 C206 C201 -0.9(10) . . . . ?
C206 C201 C202 C14 176.6(6) . . . . ?
C206 C201 C202 C203 -1.5(9) . . . . ?
